data_7004182
loop_
_publ_author_name
'Kilpin, Kelly J.'
'Henderson, William'
'Nicholson, Brian K.'

_publ_section_title
;
 Cycloauration of pyridyl sulfonamides
;
_journal_issue 29
_journal_name_full 'Dalton Transactions'
_journal_page_first 3899
_journal_page_last 3906
_journal_paper_doi 10.1039/b803835j
_journal_year 2008
_chemical_formula_moiety 'C16 H13 Au Cl2 N2 O2 S , C H2 Cl2'
_chemical_formula_sum 'C17 H15 Au Cl4 N2 O2 S'
_chemical_formula_weight 650.14
_chemical_name_systematic
;
?
;
_space_group_IT_number 14
_symmetry_cell_setting monoclinic
_symmetry_space_group_name_Hall '-P 2yn'
_symmetry_space_group_name_H-M 'P 1 21/n 1'
_atom_sites_solution_hydrogens geom
_atom_sites_solution_primary direct
_atom_sites_solution_secondary difmap
_audit_creation_method SHELXL-97
_cell_angle_alpha 90.00
_cell_angle_beta 115.147(2)
_cell_angle_gamma 90.00
_cell_formula_units_Z 4
_cell_length_a 14.1782(6)
_cell_length_b 10.6792(5)
_cell_length_c 14.4771(6)
_cell_measurement_reflns_used 7571
_cell_measurement_temperature 93(2)
_cell_measurement_theta_max 32.62
_cell_measurement_theta_min 2.48
_cell_volume 1984.25(15)
_computing_structure_refinement 'SHELXL-97 (Sheldrick, 1997)'
_diffrn_ambient_temperature 93(2)
_diffrn_measured_fraction_theta_full 0.847
_diffrn_measured_fraction_theta_max 0.847
_diffrn_radiation_monochromator graphite
_diffrn_radiation_source 'fine-focus sealed tube'
_diffrn_radiation_type MoK\a
_diffrn_radiation_wavelength 0.71073
_diffrn_reflns_av_R_equivalents 0.0202
_diffrn_reflns_av_sigmaI/netI 0.0308
_diffrn_reflns_limit_h_max 20
_diffrn_reflns_limit_h_min -16
_diffrn_reflns_limit_k_max 15
_diffrn_reflns_limit_k_min -10
_diffrn_reflns_limit_l_max 20
_diffrn_reflns_limit_l_min -15
_diffrn_reflns_number 10934
_diffrn_reflns_theta_full 32.83
_diffrn_reflns_theta_max 32.83
_diffrn_reflns_theta_min 2.48
_exptl_absorpt_coefficient_mu 8.074
_exptl_absorpt_correction_T_max 0.2950
_exptl_absorpt_correction_T_min 0.0597
_exptl_absorpt_correction_type empirical
_exptl_absorpt_process_details SADABS
_exptl_crystal_colour clear
_exptl_crystal_density_diffrn 2.176
_exptl_crystal_density_method 'not measured'
_exptl_crystal_description triangular
_exptl_crystal_F_000 1240
_exptl_crystal_size_max 0.80
_exptl_crystal_size_mid 0.51
_exptl_crystal_size_min 0.20
_refine_diff_density_max 1.850
_refine_diff_density_min -5.227
_refine_diff_density_rms 0.223
_refine_ls_extinction_method none
_refine_ls_goodness_of_fit_ref 1.046
_refine_ls_hydrogen_treatment constr
_refine_ls_matrix_type full
_refine_ls_number_parameters 245
_refine_ls_number_reflns 6252
_refine_ls_number_restraints 2
_refine_ls_restrained_S_all 1.047
_refine_ls_R_factor_all 0.0351
_refine_ls_R_factor_gt 0.0293
_refine_ls_shift/su_max 0.001
_refine_ls_shift/su_mean 0.000
_refine_ls_structure_factor_coef Fsqd
_refine_ls_weighting_details 'calc w=1/[\s^2^(Fo^2^)+(0.0599P)^2^+0.2227P] where P=(Fo^2^+2Fc^2^)/3'
_refine_ls_weighting_scheme calc
_refine_ls_wR_factor_gt 0.0831
_refine_ls_wR_factor_ref 0.0868
_reflns_number_gt 5476
_reflns_number_total 6252
_reflns_threshold_expression >2sigma(I)
_cod_data_source_file b803835j.txt
_cod_data_source_block kkqq
_cod_depositor_comments
;
The following automatic conversions were performed:
'_symmetry_cell_setting' value 'Monoclinic' changed to 'monoclinic'
according to '/home/saulius/struct/CIF-dictionaries/cif_core.dic'
dictionary named 'cif_core.dic' version 2.4.1 from 2010-06-29.

Automatic conversion script
Id: cif_fix_enum 1527 2010-12-29 10:47:43Z saulius 
;
_cod_original_sg_symbol_H-M P2(1)/n
_cod_database_code 7004182

loop_
_symmetry_equiv_pos_as_xyz
'x, y, z'
'-x+1/2, y+1/2, -z+1/2'
'-x, -y, -z'
'x-1/2, -y-1/2, z-1/2'

loop_
_atom_site_label
_atom_site_type_symbol
_atom_site_fract_x
_atom_site_fract_y
_atom_site_fract_z
_atom_site_U_iso_or_equiv
_atom_site_adp_type
_atom_site_occupancy
_atom_site_symmetry_multiplicity
_atom_site_calc_flag
_atom_site_refinement_flags
_atom_site_disorder_assembly
_atom_site_disorder_group
Au1 Au 0.047929(9) 0.292441(10) 0.209407(9) 0.01530(5) Uani 1 1 d . . .
Cl1 Cl -0.06169(7) 0.12696(8) 0.18461(7) 0.02602(17) Uani 1 1 d . . .
Cl2 Cl 0.03258(8) 0.33357(10) 0.35581(8) 0.0324(2) Uani 1 1 d . . .
S1 S 0.24364(6) 0.47470(7) 0.32730(6) 0.01576(14) Uani 1 1 d . . .
O1 O 0.2684(2) 0.3668(2) 0.39224(19) 0.0220(5) Uani 1 1 d . . .
O2 O 0.32347(18) 0.5256(2) 0.30159(18) 0.0209(5) Uani 1 1 d . . .
N1 N 0.0544(2) 0.2727(2) 0.0731(2) 0.0146(5) Uani 1 1 d . . .
N2 N 0.1425(2) 0.4406(3) 0.2198(2) 0.0176(5) Uani 1 1 d . . .
C1 C 0.0135(3) 0.1800(3) 0.0062(3) 0.0188(6) Uani 1 1 d . . .
H1 H -0.0156 0.1114 0.0240 0.023 Uiso 1 1 calc R . .
C2 C 0.0138(3) 0.1841(3) -0.0898(3) 0.0212(6) Uani 1 1 d . . .
H2 H -0.0134 0.1175 -0.1348 0.025 Uiso 1 1 calc R . .
C3 C 0.0540(3) 0.2857(3) -0.1182(3) 0.0197(7) Uani 1 1 d . . .
H3 H 0.0531 0.2889 -0.1828 0.024 Uiso 1 1 calc R . .
C4 C 0.0968(2) 0.3859(3) -0.0493(2) 0.0162(6) Uani 1 1 d . . .
C5 C 0.1394(2) 0.4961(3) -0.0721(2) 0.0192(6) Uani 1 1 d . . .
H5 H 0.1403 0.5061 -0.1355 0.023 Uiso 1 1 calc R . .
C6 C 0.1790(3) 0.5868(3) 0.0006(3) 0.0198(6) Uani 1 1 d . . .
H6 H 0.2054 0.6594 -0.0150 0.024 Uiso 1 1 calc R . .
C7 C 0.1813(2) 0.5747(3) 0.0985(2) 0.0176(6) Uani 1 1 d . . .
H7 H 0.2086 0.6389 0.1459 0.021 Uiso 1 1 calc R . .
C8 C 0.1430(2) 0.4677(3) 0.1243(2) 0.0144(5) Uani 1 1 d . . .
C9 C 0.0975(2) 0.3755(3) 0.0480(2) 0.0138(5) Uani 1 1 d . . .
C10 C 0.2016(2) 0.5949(3) 0.3841(2) 0.0162(6) Uani 1 1 d . . .
C11 C 0.1767(3) 0.7112(3) 0.3372(3) 0.0200(7) Uani 1 1 d . . .
H11 H 0.1819 0.7257 0.2762 0.024 Uiso 1 1 calc R . .
C12 C 0.1438(3) 0.8056(3) 0.3826(3) 0.0228(7) Uani 1 1 d . . .
H12 H 0.1254 0.8831 0.3506 0.027 Uiso 1 1 calc R . .
C13 C 0.1378(3) 0.7864(3) 0.4752(3) 0.0227(7) Uani 1 1 d . . .
C14 C 0.1047(3) 0.8888(4) 0.5256(4) 0.0359(9) Uani 1 1 d . . .
H14A H 0.0894 0.9629 0.4843 0.054 Uiso 1 1 calc R . .
H14B H 0.1599 0.9061 0.5915 0.054 Uiso 1 1 calc R . .
H14C H 0.0436 0.8630 0.5334 0.054 Uiso 1 1 calc R . .
C15 C 0.1659(3) 0.6685(4) 0.5220(3) 0.0262(7) Uani 1 1 d . . .
H15 H 0.1634 0.6544 0.5843 0.031 Uiso 1 1 calc R . .
C16 C 0.1971(3) 0.5733(3) 0.4767(3) 0.0235(7) Uani 1 1 d . . .
H16 H 0.2149 0.4953 0.5080 0.028 Uiso 1 1 calc R . .
Cl21 Cl -0.38842(12) 0.10276(12) 0.15363(10) 0.0502(3) Uani 1 1 d D . .
Cl22 Cl -0.34801(13) 0.36748(13) 0.20826(11) 0.0597(4) Uani 1 1 d D . .
C21 C -0.3234(6) 0.2387(7) 0.1433(6) 0.076(2) Uani 1 1 d D . .
H21A H -0.3464 0.2598 0.0719 0.091 Uiso 1 1 calc R . .
H21B H -0.2490 0.2227 0.1720 0.091 Uiso 1 1 calc R . .

loop_
_atom_site_aniso_label
_atom_site_aniso_U_11
_atom_site_aniso_U_22
_atom_site_aniso_U_33
_atom_site_aniso_U_23
_atom_site_aniso_U_13
_atom_site_aniso_U_12
Au1 0.01923(7) 0.01145(7) 0.01922(7) -0.00022(4) 0.01202(5) -0.00180(4)
Cl1 0.0300(4) 0.0181(4) 0.0376(5) -0.0025(3) 0.0218(3) -0.0083(3)
Cl2 0.0469(5) 0.0338(5) 0.0292(4) -0.0061(4) 0.0284(4) -0.0115(4)
S1 0.0191(3) 0.0112(3) 0.0179(3) -0.0019(3) 0.0088(3) 0.0011(3)
O1 0.0283(12) 0.0142(11) 0.0219(11) 0.0025(9) 0.0092(9) 0.0065(9)
O2 0.0199(10) 0.0188(12) 0.0268(12) -0.0053(9) 0.0126(9) -0.0023(9)
N1 0.0154(11) 0.0105(11) 0.0182(12) -0.0011(9) 0.0074(9) -0.0009(9)
N2 0.0237(13) 0.0140(12) 0.0198(13) -0.0021(10) 0.0138(10) -0.0054(10)
C1 0.0201(14) 0.0118(13) 0.0239(15) -0.0024(12) 0.0088(12) -0.0017(11)
C2 0.0235(15) 0.0183(15) 0.0230(16) -0.0091(12) 0.0111(13) -0.0039(12)
C3 0.0222(15) 0.0210(17) 0.0185(14) -0.0036(11) 0.0110(12) 0.0004(11)
C4 0.0163(12) 0.0151(14) 0.0188(13) -0.0004(11) 0.0089(10) 0.0020(11)
C5 0.0232(15) 0.0203(15) 0.0180(14) 0.0026(12) 0.0124(12) 0.0024(12)
C6 0.0231(15) 0.0145(14) 0.0253(16) 0.0018(12) 0.0137(12) 0.0002(11)
C7 0.0225(14) 0.0115(13) 0.0223(15) 0.0001(11) 0.0130(12) -0.0018(11)
C8 0.0174(12) 0.0122(13) 0.0162(13) -0.0008(10) 0.0098(10) -0.0009(10)
C9 0.0145(12) 0.0093(12) 0.0185(13) 0.0007(10) 0.0078(10) 0.0006(10)
C10 0.0192(13) 0.0126(14) 0.0186(14) -0.0042(10) 0.0099(11) -0.0002(10)
C11 0.0222(16) 0.0143(16) 0.0249(16) -0.0013(11) 0.0116(13) 0.0006(11)
C12 0.0224(16) 0.0166(16) 0.0325(19) -0.0038(12) 0.0147(14) -0.0001(12)
C13 0.0240(16) 0.0185(17) 0.0313(19) -0.0096(13) 0.0173(14) -0.0037(12)
C14 0.043(2) 0.025(2) 0.054(3) -0.0171(18) 0.034(2) -0.0040(17)
C15 0.0324(18) 0.0288(19) 0.0233(16) -0.0050(14) 0.0176(14) -0.0006(15)
C16 0.0309(17) 0.0202(16) 0.0212(15) 0.0002(12) 0.0128(13) 0.0029(13)
Cl21 0.0756(9) 0.0402(6) 0.0490(7) 0.0037(5) 0.0401(6) 0.0149(6)
Cl22 0.0805(10) 0.0460(7) 0.0433(7) 0.0121(5) 0.0173(6) -0.0213(7)
C21 0.062(4) 0.103(5) 0.091(5) 0.040(5) 0.059(4) 0.017(4)

loop_
_atom_type_symbol
_atom_type_description
_atom_type_scat_dispersion_real
_atom_type_scat_dispersion_imag
_atom_type_scat_source
C C 0.0033 0.0016 'International Tables Vol C Tables 4.2.6.8 and 6.1.1.4'
H H 0.0000 0.0000 'International Tables Vol C Tables 4.2.6.8 and 6.1.1.4'
N N 0.0061 0.0033 'International Tables Vol C Tables 4.2.6.8 and 6.1.1.4'
O O 0.0106 0.0060 'International Tables Vol C Tables 4.2.6.8 and 6.1.1.4'
S S 0.1246 0.1234 'International Tables Vol C Tables 4.2.6.8 and 6.1.1.4'
Cl Cl 0.1484 0.1585 'International Tables Vol C Tables 4.2.6.8 and 6.1.1.4'
Au Au -2.0133 8.8022 'International Tables Vol C Tables 4.2.6.8 and 6.1.1.4'

loop_
_geom_angle_atom_site_label_1
_geom_angle_atom_site_label_2
_geom_angle_atom_site_label_3
_geom_angle
_geom_angle_site_symmetry_1
_geom_angle_site_symmetry_3
_geom_angle_publ_flag
N1 Au1 N2 81.48(11) . . ?
N1 Au1 Cl2 174.14(8) . . ?
N2 Au1 Cl2 95.88(8) . . ?
N1 Au1 Cl1 94.36(8) . . ?
N2 Au1 Cl1 175.60(8) . . ?
Cl2 Au1 Cl1 88.13(3) . . ?
O1 S1 O2 118.21(16) . . ?
O1 S1 N2 108.30(15) . . ?
O2 S1 N2 107.65(14) . . ?
O1 S1 C10 108.53(16) . . ?
O2 S1 C10 107.73(15) . . ?
N2 S1 C10 105.75(15) . . ?
C1 N1 C9 120.4(3) . . ?
C1 N1 Au1 126.8(2) . . ?
C9 N1 Au1 112.5(2) . . ?
C8 N2 S1 121.0(2) . . ?
C8 N2 Au1 111.28(19) . . ?
S1 N2 Au1 121.51(15) . . ?
N1 C1 C2 121.1(3) . . ?
C3 C2 C1 120.2(3) . . ?
C2 C3 C4 119.9(3) . . ?
C9 C4 C3 117.7(3) . . ?
C9 C4 C5 118.3(3) . . ?
C3 C4 C5 124.1(3) . . ?
C6 C5 C4 118.9(3) . . ?
C5 C6 C7 122.5(3) . . ?
C8 C7 C6 120.2(3) . . ?
C7 C8 C9 117.8(3) . . ?
C7 C8 N2 126.7(3) . . ?
C9 C8 N2 115.5(3) . . ?
N1 C9 C4 120.7(3) . . ?
N1 C9 C8 117.1(3) . . ?
C4 C9 C8 122.2(3) . . ?
C11 C10 C16 120.9(3) . . ?
C11 C10 S1 119.5(3) . . ?
C16 C10 S1 119.6(3) . . ?
C10 C11 C12 119.1(4) . . ?
C11 C12 C13 121.3(3) . . ?
C12 C13 C15 118.3(3) . . ?
C12 C13 C14 121.5(4) . . ?
C15 C13 C14 120.2(4) . . ?
C16 C15 C13 120.9(4) . . ?
C15 C16 C10 119.5(3) . . ?
Cl21 C21 Cl22 111.4(3) . . ?

loop_
_geom_bond_atom_site_label_1
_geom_bond_atom_site_label_2
_geom_bond_distance
_geom_bond_site_symmetry_2
_geom_bond_publ_flag
Au1 N1 2.026(3) . ?
Au1 N2 2.038(3) . ?
Au1 Cl2 2.2637(9) . ?
Au1 Cl1 2.2789(8) . ?
S1 O1 1.434(3) . ?
S1 O2 1.440(2) . ?
S1 N2 1.648(3) . ?
S1 C10 1.758(3) . ?
N1 C1 1.332(4) . ?
N1 C9 1.377(4) . ?
N2 C8 1.415(4) . ?
C1 C2 1.392(5) . ?
C2 C3 1.368(5) . ?
C3 C4 1.412(4) . ?
C4 C9 1.410(4) . ?
C4 C5 1.424(4) . ?
C5 C6 1.363(5) . ?
C6 C7 1.410(5) . ?
C7 C8 1.383(4) . ?
C8 C9 1.414(4) . ?
C10 C11 1.387(4) . ?
C10 C16 1.390(5) . ?
C11 C12 1.387(5) . ?
C12 C13 1.394(6) . ?
C13 C15 1.405(5) . ?
C13 C14 1.496(5) . ?
C15 C16 1.381(5) . ?
Cl21 C21 1.760(7) . ?
Cl22 C21 1.782(8) . ?
